data_2229312
loop_
_publ_author_name
'Shin, Jong Won'
'Rowthu, Sankara Rao'
'Cho, Hyun Jung'
'Min, Kil Sik'

_publ_section_title
;
 Acetonitrile{3-[bis(2-pyridylmethyl-\k<i>N</i>)amino-\k<i>N</i>]propanol-\k<i>O</i>}(perchlorato-\k<i>O</i>)copper(II)
 perchlorate
;
_journal_coeditor_code ZS2085
_journal_issue 2
_journal_name_full 'Acta Crystallographica Section E'
_journal_page_first m143
_journal_page_last m144
_journal_paper_doi 10.1107/S1600536810053985
_journal_volume 67
_journal_year 2011
_chemical_formula_iupac '[Cu (Cl O4) (C2 H3 N) (C15 H19 N3 O)] Cl O4'
_chemical_formula_moiety 'C17 H22 Cl Cu N4 O5 +, Cl O4 -'
_chemical_formula_sum 'C17 H22 Cl2 Cu N4 O9'
_chemical_formula_weight 560.83
_chemical_name_systematic
;
Acetonitrile{3-[bis(2-pyridylmethyl-\k<i>N</i>)amino-\k<i>N</i>]propanol-
\k<i>O</i>}(perchlorato-\k<i>O</i>)copper(II) perchlorate
;
_space_group_IT_number 15
_symmetry_cell_setting monoclinic
_symmetry_space_group_name_Hall '-C 2yc'
_symmetry_space_group_name_H-M 'C 1 2/c 1'
_atom_sites_solution_hydrogens geom
_atom_sites_solution_primary direct
_atom_sites_solution_secondary difmap
_cell_angle_alpha 90.00
_cell_angle_beta 102.998(2)
_cell_angle_gamma 90.00
_cell_formula_units_Z 8
_cell_length_a 18.8394(16)
_cell_length_b 10.6049(9)
_cell_length_c 23.171(2)
_cell_measurement_reflns_used 3827
_cell_measurement_temperature 200(2)
_cell_measurement_theta_max 27.17
_cell_measurement_theta_min 2.22
_cell_volume 4510.7(7)
_computing_cell_refinement 'SAINT (Siemens, 1996)'
_computing_data_collection 'SMART (Siemens, 1996)'
_computing_data_reduction 'SAINT (Siemens, 1996)'
_computing_molecular_graphics 'Ortep-3 (Farrugia, 1997)'
_computing_publication_material 'SHELXL97 (Sheldrick, 2008)'
_computing_structure_refinement 'SHELXL97 (Sheldrick, 2008)'
_computing_structure_solution 'SHELXS97 (Sheldrick, 2008)'
_diffrn_ambient_temperature 200(2)
_diffrn_measured_fraction_theta_full 0.998
_diffrn_measured_fraction_theta_max 0.998
_diffrn_measurement_device_type 'Siemens SMART CCD'
_diffrn_measurement_method '\f and \w scans'
_diffrn_radiation_monochromator graphite
_diffrn_radiation_source 'fine-focus sealed tube'
_diffrn_radiation_type MoK\a
_diffrn_radiation_wavelength 0.71073
_diffrn_reflns_av_R_equivalents 0.0655
_diffrn_reflns_av_sigmaI/netI 0.0851
_diffrn_reflns_limit_h_max 25
_diffrn_reflns_limit_h_min -25
_diffrn_reflns_limit_k_max 14
_diffrn_reflns_limit_k_min -14
_diffrn_reflns_limit_l_max 30
_diffrn_reflns_limit_l_min -26
_diffrn_reflns_number 16472
_diffrn_reflns_theta_full 28.32
_diffrn_reflns_theta_max 28.32
_diffrn_reflns_theta_min 1.80
_diffrn_standards_number 0
_exptl_absorpt_coefficient_mu 1.262
_exptl_absorpt_correction_T_max 0.904
_exptl_absorpt_correction_T_min 0.777
_exptl_absorpt_correction_type multi-scan
_exptl_absorpt_process_details '(SADABS; Sheldrick, 1996)'
_exptl_crystal_colour blue
_exptl_crystal_density_diffrn 1.652
_exptl_crystal_density_method 'not measured'
_exptl_crystal_description block
_exptl_crystal_F_000 2296
_exptl_crystal_size_max 0.20
_exptl_crystal_size_mid 0.17
_exptl_crystal_size_min 0.08
_refine_diff_density_max 1.66
_refine_diff_density_min -1.161
_refine_ls_extinction_method none
_refine_ls_goodness_of_fit_ref 1.113
_refine_ls_hydrogen_treatment mixed
_refine_ls_matrix_type full
_refine_ls_number_parameters 303
_refine_ls_number_reflns 5616
_refine_ls_number_restraints 0
_refine_ls_restrained_S_all 1.113
_refine_ls_R_factor_all 0.1220
_refine_ls_R_factor_gt 0.0607
_refine_ls_shift/su_max 0.004
_refine_ls_shift/su_mean 0.000
_refine_ls_structure_factor_coef Fsqd
_refine_ls_weighting_details 'calc w=1/[\s^2^(Fo^2^)+(0.0574P)^2^+23.5520P] where P=(Fo^2^+2Fc^2^)/3'
_refine_ls_weighting_scheme calc
_refine_ls_wR_factor_gt 0.1303
_refine_ls_wR_factor_ref 0.1875
_reflns_number_gt 3249
_reflns_number_total 5616
_reflns_threshold_expression I>2\s(I)
_cod_data_source_file zs2085.cif
_cod_data_source_block I
_cod_original_sg_symbol_H-M 'C 2/c'
_cod_database_code 2229312
_cod_database_fobs_code 2229312

loop_
_symmetry_equiv_pos_as_xyz
'x, y, z'
'-x, y, -z+1/2'
'x+1/2, y+1/2, z'
'-x+1/2, y+1/2, -z+1/2'
'-x, -y, -z'
'x, -y, z-1/2'
'-x+1/2, -y+1/2, -z'
'x+1/2, -y+1/2, z-1/2'

loop_
_atom_site_type_symbol
_atom_site_label
_atom_site_fract_x
_atom_site_fract_y
_atom_site_fract_z
_atom_site_U_iso_or_equiv
_atom_site_adp_type
_atom_site_calc_flag
_atom_site_refinement_flags
_atom_site_occupancy
_atom_site_disorder_assembly
_atom_site_disorder_group
Cu Cu1 0.13311(3) 0.19042(6) 0.63867(3) 0.0267(2) Uani d . 1 . .
Cl Cl1 0.35845(8) 0.20097(13) 0.70690(6) 0.0348(3) Uani d . 1 . .
Cl Cl2 -0.11763(8) 0.33890(14) 0.50981(7) 0.0397(4) Uani d . 1 . .
N N1 0.1499(2) 0.1811(4) 0.55716(19) 0.0263(9) Uani d . 1 . .
N N2 0.1661(2) 0.0086(4) 0.6439(2) 0.0279(10) Uani d . 1 . .
N N3 0.1492(2) 0.1799(4) 0.72643(18) 0.0266(9) Uani d . 1 . .
N N4 0.1036(3) 0.3717(4) 0.6338(2) 0.0352(11) Uani d . 1 . .
O O1 0.0140(2) 0.1484(4) 0.6184(2) 0.0464(12) Uani d . 1 . .
H H1A -0.016(3) 0.176(5) 0.596(2) 0.056(16) Uiso d . 1 . .
O O2 0.4077(3) 0.2983(5) 0.7002(3) 0.0691(15) Uani d . 1 . .
O O3 0.2870(2) 0.2349(4) 0.67406(19) 0.0432(11) Uani d . 1 . .
O O4 0.3794(2) 0.0851(4) 0.6847(2) 0.0569(13) Uani d . 1 . .
O O5 0.3560(3) 0.1857(5) 0.76703(18) 0.0567(13) Uani d . 1 . .
O O6 -0.1520(3) 0.3725(7) 0.4524(2) 0.085(2) Uani d . 1 . .
O O7 -0.1319(4) 0.4221(6) 0.5530(3) 0.092(2) Uani d . 1 . .
O O8 -0.1411(9) 0.2274(8) 0.5240(4) 0.247(8) Uani d . 1 . .
O O9 -0.0464(4) 0.3278(15) 0.5138(3) 0.230(7) Uani d . 1 . .
C C1 0.1296(3) 0.2643(5) 0.5134(2) 0.0325(12) Uani d . 1 . .
H H1 0.1038 0.3377 0.5203 0.039 Uiso calc R 1 . .
C C2 0.1449(3) 0.2472(6) 0.4586(3) 0.0367(13) Uani d . 1 . .
H H2 0.1300 0.3076 0.4280 0.044 Uiso calc R 1 . .
C C3 0.1825(3) 0.1403(5) 0.4491(3) 0.0362(13) Uani d . 1 . .
H H3 0.1942 0.1269 0.4117 0.043 Uiso calc R 1 . .
C C4 0.2031(3) 0.0532(5) 0.4936(2) 0.0339(13) Uani d . 1 . .
H H4 0.2278 -0.0218 0.4872 0.041 Uiso calc R 1 . .
C C5 0.1870(3) 0.0769(5) 0.5481(2) 0.0254(11) Uani d . 1 . .
C C6 0.2135(3) -0.0071(5) 0.6006(2) 0.0314(12) Uani d . 1 . .
H H6A 0.2124 -0.0961 0.5876 0.038 Uiso calc R 1 . .
H H6B 0.2644 0.0147 0.6198 0.038 Uiso calc R 1 . .
C C7 0.2068(3) -0.0160(5) 0.7060(2) 0.0296(12) Uani d . 1 . .
H H7A 0.2598 -0.0110 0.7080 0.035 Uiso calc R 1 . .
H H7B 0.1958 -0.1024 0.7176 0.035 Uiso calc R 1 . .
C C8 0.1873(3) 0.0770(5) 0.7490(2) 0.0288(12) Uani d . 1 . .
C C9 0.2105(3) 0.0616(6) 0.8098(3) 0.0370(13) Uani d . 1 . .
H H9 0.2383 -0.0101 0.8257 0.044 Uiso calc R 1 . .
C C10 0.1923(3) 0.1526(6) 0.8468(3) 0.0402(15) Uani d . 1 . .
H H10 0.2082 0.1449 0.8886 0.048 Uiso calc R 1 . .
C C11 0.1511(3) 0.2539(6) 0.8227(3) 0.0379(14) Uani d . 1 . .
H H11 0.1364 0.3153 0.8475 0.045 Uiso calc R 1 . .
C C12 0.1315(3) 0.2653(5) 0.7627(3) 0.0334(13) Uani d . 1 . .
H H12 0.1041 0.3370 0.7461 0.040 Uiso calc R 1 . .
C C13 0.1030(3) -0.0805(5) 0.6262(3) 0.0394(14) Uani d . 1 . .
H H13A 0.0839 -0.0730 0.5829 0.047 Uiso calc R 1 . .
H H13B 0.1215 -0.1676 0.6343 0.047 Uiso calc R 1 . .
C C14 0.0411(4) -0.0619(6) 0.6559(3) 0.0504(18) Uani d . 1 . .
H H14A 0.0601 -0.0263 0.6959 0.061 Uiso calc R 1 . .
H H14B 0.0189 -0.1448 0.6607 0.061 Uiso calc R 1 . .
C C15 -0.0177(4) 0.0262(6) 0.6211(4) 0.058(2) Uani d . 1 . .
H H15A -0.0363 -0.0070 0.5806 0.070 Uiso calc R 1 . .
H H15B -0.0589 0.0319 0.6410 0.070 Uiso calc R 1 . .
C C16 0.0700(3) 0.4605(5) 0.6291(2) 0.0291(12) Uani d . 1 . .
C C17 0.0256(3) 0.5744(5) 0.6235(3) 0.0404(14) Uani d . 1 . .
H H17A 0.0255 0.6155 0.5856 0.061 Uiso calc R 1 . .
H H17B 0.0459 0.6322 0.6561 0.061 Uiso calc R 1 . .
H H17C -0.0244 0.5521 0.6252 0.061 Uiso calc R 1 . .

loop_
_atom_site_aniso_label
_atom_site_aniso_U_11
_atom_site_aniso_U_22
_atom_site_aniso_U_33
_atom_site_aniso_U_12
_atom_site_aniso_U_13
_atom_site_aniso_U_23
Cu1 0.0314(4) 0.0225(3) 0.0273(4) 0.0038(3) 0.0086(3) 0.0016(3)
Cl1 0.0357(8) 0.0375(7) 0.0332(7) -0.0068(6) 0.0120(6) -0.0047(6)
Cl2 0.0440(9) 0.0379(8) 0.0365(8) 0.0053(6) 0.0074(7) 0.0025(6)
N1 0.030(2) 0.020(2) 0.030(2) 0.0003(18) 0.0085(19) -0.0011(18)
N2 0.022(2) 0.032(2) 0.030(2) -0.0014(19) 0.0068(19) -0.002(2)
N3 0.036(2) 0.027(2) 0.017(2) 0.0041(19) 0.0062(18) 0.0031(18)
N4 0.041(3) 0.032(3) 0.033(3) 0.008(2) 0.009(2) -0.001(2)
O1 0.021(2) 0.044(3) 0.068(3) 0.004(2) -0.003(2) 0.011(2)
O2 0.053(3) 0.069(3) 0.082(4) -0.030(3) 0.007(3) 0.012(3)
O3 0.031(2) 0.045(2) 0.051(3) -0.0031(19) 0.0049(19) 0.009(2)
O4 0.044(3) 0.055(3) 0.074(3) 0.006(2) 0.018(2) -0.026(3)
O5 0.072(3) 0.077(3) 0.021(2) 0.001(3) 0.010(2) 0.000(2)
O6 0.072(4) 0.147(6) 0.034(3) 0.040(4) 0.005(3) 0.016(3)
O7 0.128(6) 0.089(4) 0.060(4) 0.026(4) 0.025(4) -0.015(3)
O8 0.53(2) 0.092(6) 0.131(9) -0.135(10) 0.107(12) -0.010(6)
O9 0.078(5) 0.55(2) 0.059(5) 0.122(9) 0.014(4) 0.020(8)
C1 0.038(3) 0.031(3) 0.029(3) 0.003(2) 0.007(2) 0.005(2)
C2 0.041(3) 0.042(3) 0.027(3) -0.002(3) 0.006(3) 0.003(3)
C3 0.041(3) 0.039(3) 0.029(3) 0.000(3) 0.011(3) 0.000(3)
C4 0.033(3) 0.036(3) 0.033(3) 0.004(2) 0.007(2) -0.003(3)
C5 0.022(3) 0.024(2) 0.027(3) -0.006(2) 0.000(2) 0.001(2)
C6 0.031(3) 0.030(3) 0.033(3) 0.007(2) 0.007(2) 0.001(2)
C7 0.029(3) 0.029(3) 0.032(3) 0.005(2) 0.007(2) 0.004(2)
C8 0.024(3) 0.033(3) 0.029(3) -0.006(2) 0.008(2) 0.002(2)
C9 0.039(3) 0.038(3) 0.035(3) 0.001(3) 0.009(3) 0.005(3)
C10 0.053(4) 0.044(3) 0.024(3) -0.011(3) 0.009(3) 0.003(3)
C11 0.044(4) 0.036(3) 0.036(3) -0.008(3) 0.013(3) 0.000(3)
C12 0.042(3) 0.031(3) 0.031(3) 0.002(3) 0.016(3) 0.002(2)
C13 0.034(3) 0.028(3) 0.055(4) -0.002(2) 0.006(3) 0.007(3)
C14 0.044(4) 0.034(3) 0.077(5) -0.007(3) 0.023(4) 0.010(3)
C15 0.032(4) 0.043(4) 0.099(6) -0.002(3) 0.013(4) 0.004(4)
C16 0.034(3) 0.030(3) 0.023(3) 0.002(2) 0.007(2) 0.001(2)
C17 0.036(3) 0.032(3) 0.052(4) 0.010(3) 0.010(3) -0.001(3)

loop_
_atom_type_symbol
_atom_type_description
_atom_type_scat_dispersion_real
_atom_type_scat_dispersion_imag
_atom_type_scat_source
C C 0.0033 0.0016 'International Tables Vol C Tables 4.2.6.8 and 6.1.1.4'
H H 0.0000 0.0000 'International Tables Vol C Tables 4.2.6.8 and 6.1.1.4'
N N 0.0061 0.0033 'International Tables Vol C Tables 4.2.6.8 and 6.1.1.4'
O O 0.0106 0.0060 'International Tables Vol C Tables 4.2.6.8 and 6.1.1.4'
Cl Cl 0.1484 0.1585 'International Tables Vol C Tables 4.2.6.8 and 6.1.1.4'
Cu Cu 0.3201 1.2651 'International Tables Vol C Tables 4.2.6.8 and 6.1.1.4'

loop_
_geom_angle_atom_site_label_1
_geom_angle_atom_site_label_2
_geom_angle_atom_site_label_3
_geom_angle_site_symmetry_1
_geom_angle_site_symmetry_3
_geom_angle
_geom_angle_publ_flag
N1 Cu1 N3 . . 161.51(18) ?
N1 Cu1 N4 . . 95.48(18) ?
N3 Cu1 N4 . . 95.08(18) ?
N1 Cu1 N2 . . 84.12(17) ?
N3 Cu1 N2 . . 84.88(17) ?
N4 Cu1 N2 . . 178.30(19) ?
N1 Cu1 O1 . . 99.08(19) ?
N3 Cu1 O1 . . 96.80(19) ?
N4 Cu1 O1 . . 85.79(19) ?
N2 Cu1 O1 . . 95.91(17) ?
O5 Cl1 O2 . . 111.0(3) ?
O5 Cl1 O4 . . 109.3(3) ?
O2 Cl1 O4 . . 110.3(3) ?
O5 Cl1 O3 . . 108.4(3) ?
O2 Cl1 O3 . . 108.6(3) ?
O4 Cl1 O3 . . 109.2(3) ?
O8 Cl2 O9 . . 106.9(9) ?
O8 Cl2 O6 . . 110.8(6) ?
O9 Cl2 O6 . . 109.5(4) ?
O8 Cl2 O7 . . 104.8(6) ?
O9 Cl2 O7 . . 111.0(6) ?
O6 Cl2 O7 . . 113.5(4) ?
C1 N1 C5 . . 119.6(5) ?
C1 N1 Cu1 . . 127.6(4) ?
C5 N1 Cu1 . . 112.8(3) ?
C7 N2 C6 . . 111.8(4) ?
C7 N2 C13 . . 111.0(4) ?
C6 N2 C13 . . 107.5(4) ?
C7 N2 Cu1 . . 108.0(3) ?
C6 N2 Cu1 . . 106.7(3) ?
C13 N2 Cu1 . . 111.8(3) ?
C12 N3 C8 . . 119.7(5) ?
C12 N3 Cu1 . . 127.3(4) ?
C8 N3 Cu1 . . 112.9(3) ?
C16 N4 Cu1 . . 162.4(5) ?
C15 O1 Cu1 . . 125.4(4) ?
C15 O1 H1A . . 98(4) ?
Cu1 O1 H1A . . 130(5) ?
N1 C1 C2 . . 122.0(5) ?
N1 C1 H1 . . 119.0 ?
C2 C1 H1 . . 119.0 ?
C1 C2 C3 . . 118.5(5) ?
C1 C2 H2 . . 120.8 ?
C3 C2 H2 . . 120.8 ?
C4 C3 C2 . . 120.0(5) ?
C4 C3 H3 . . 120.0 ?
C2 C3 H3 . . 120.0 ?
C3 C4 C5 . . 118.7(5) ?
C3 C4 H4 . . 120.7 ?
C5 C4 H4 . . 120.7 ?
N1 C5 C4 . . 121.1(5) ?
N1 C5 C6 . . 116.8(5) ?
C4 C5 C6 . . 122.0(5) ?
N2 C6 C5 . . 109.8(4) ?
N2 C6 H6A . . 109.7 ?
C5 C6 H6A . . 109.7 ?
N2 C6 H6B . . 109.7 ?
C5 C6 H6B . . 109.7 ?
H6A C6 H6B . . 108.2 ?
N2 C7 C8 . . 112.0(4) ?
N2 C7 H7A . . 109.2 ?
C8 C7 H7A . . 109.2 ?
N2 C7 H7B . . 109.2 ?
C8 C7 H7B . . 109.2 ?
H7A C7 H7B . . 107.9 ?
N3 C8 C9 . . 120.6(5) ?
N3 C8 C7 . . 117.5(5) ?
C9 C8 C7 . . 121.8(5) ?
C10 C9 C8 . . 118.8(6) ?
C10 C9 H9 . . 120.6 ?
C8 C9 H9 . . 120.6 ?
C11 C10 C9 . . 119.4(6) ?
C11 C10 H10 . . 120.3 ?
C9 C10 H10 . . 120.3 ?
C12 C11 C10 . . 119.1(6) ?
C12 C11 H11 . . 120.5 ?
C10 C11 H11 . . 120.5 ?
N3 C12 C11 . . 122.4(5) ?
N3 C12 H12 . . 118.8 ?
C11 C12 H12 . . 118.8 ?
C14 C13 N2 . . 116.2(5) ?
C14 C13 H13A . . 108.2 ?
N2 C13 H13A . . 108.2 ?
C14 C13 H13B . . 108.2 ?
N2 C13 H13B . . 108.2 ?
H13A C13 H13B . . 107.4 ?
C13 C14 C15 . . 112.6(6) ?
C13 C14 H14A . . 109.1 ?
C15 C14 H14A . . 109.1 ?
C13 C14 H14B . . 109.1 ?
C15 C14 H14B . . 109.1 ?
H14A C14 H14B . . 107.8 ?
O1 C15 C14 . . 108.4(5) ?
O1 C15 H15A . . 110.0 ?
C14 C15 H15A . . 110.0 ?
O1 C15 H15B . . 110.0 ?
C14 C15 H15B . . 110.0 ?
H15A C15 H15B . . 108.4 ?
N4 C16 C17 . . 179.1(6) ?
C16 C17 H17A . . 109.5 ?
C16 C17 H17B . . 109.5 ?
H17A C17 H17B . . 109.5 ?
C16 C17 H17C . . 109.5 ?
H17A C17 H17C . . 109.5 ?
H17B C17 H17C . . 109.5 ?

loop_
_geom_bond_atom_site_label_1
_geom_bond_atom_site_label_2
_geom_bond_site_symmetry_2
_geom_bond_distance
_geom_bond_publ_flag
Cu1 N1 . 1.986(4) ?
Cu1 N3 . 1.991(4) ?
Cu1 N4 . 1.997(5) ?
Cu1 N2 . 2.021(4) ?
Cu1 O1 . 2.232(4) ?
Cu1 O3 . 2.868(4) ?
Cl1 O5 . 1.413(4) ?
Cl1 O2 . 1.420(5) ?
Cl1 O4 . 1.421(4) ?
Cl1 O3 . 1.436(4) ?
Cl2 O8 . 1.330(8) ?
Cl2 O9 . 1.330(7) ?
Cl2 O6 . 1.389(5) ?
Cl2 O7 . 1.405(5) ?
N1 C1 . 1.333(7) ?
N1 C5 . 1.349(6) ?
N2 C7 . 1.493(7) ?
N2 C6 . 1.495(7) ?
N2 C13 . 1.501(7) ?
N3 C12 . 1.328(7) ?
N3 C8 . 1.346(7) ?
N4 C16 . 1.126(7) ?
O1 C15 . 1.434(8) ?
O1 H1A . 0.73(6) ?
C1 C2 . 1.377(8) ?
C1 H1 . 0.9500 ?
C2 C3 . 1.381(8) ?
C2 H2 . 0.9500 ?
C3 C4 . 1.374(8) ?
C3 H3 . 0.9500 ?
C4 C5 . 1.386(7) ?
C4 H4 . 0.9500 ?
C5 C6 . 1.500(7) ?
C6 H6A . 0.9900 ?
C6 H6B . 0.9900 ?
C7 C8 . 1.505(7) ?
C7 H7A . 0.9900 ?
C7 H7B . 0.9900 ?
C8 C9 . 1.387(8) ?
C9 C10 . 1.385(8) ?
C9 H9 . 0.9500 ?
C10 C11 . 1.368(8) ?
C10 H10 . 0.9500 ?
C11 C12 . 1.363(8) ?
C11 H11 . 0.9500 ?
C12 H12 . 0.9500 ?
C13 C14 . 1.496(8) ?
C13 H13A . 0.9900 ?
C13 H13B . 0.9900 ?
C14 C15 . 1.532(9) ?
C14 H14A . 0.9900 ?
C14 H14B . 0.9900 ?
C15 H15A . 0.9900 ?
C15 H15B . 0.9900 ?
C16 C17 . 1.459(7) ?
C17 H17A . 0.9800 ?
C17 H17B . 0.9800 ?
C17 H17C . 0.9800 ?

loop_
_geom_hbond_atom_site_label_D
_geom_hbond_atom_site_label_H
_geom_hbond_atom_site_label_A
_geom_hbond_site_symmetry_A
_geom_hbond_distance_DH
_geom_hbond_distance_HA
_geom_hbond_distance_DA
_geom_hbond_angle_DHA
_geom_hbond_publ_flag
O1 H1A O9 1_555 0.74(5) 2.46(5) 3.090(12) 145(5) y

loop_
_geom_torsion_atom_site_label_1
_geom_torsion_atom_site_label_2
_geom_torsion_atom_site_label_3
_geom_torsion_atom_site_label_4
_geom_torsion_site_symmetry_1
_geom_torsion_site_symmetry_2
_geom_torsion_site_symmetry_3
_geom_torsion_site_symmetry_4
_geom_torsion
_geom_torsion_publ_flag
N3 Cu1 N1 C1 . . . . -137.9(6) ?
N4 Cu1 N1 C1 . . . . -13.4(5) ?
N2 Cu1 N1 C1 . . . . 168.3(5) ?
O1 Cu1 N1 C1 . . . . 73.2(5) ?
N3 Cu1 N1 C5 . . . . 41.3(7) ?
N4 Cu1 N1 C5 . . . . 165.9(4) ?
N2 Cu1 N1 C5 . . . . -12.5(3) ?
O1 Cu1 N1 C5 . . . . -107.5(3) ?
N1 Cu1 N2 C7 . . . . 145.7(3) ?
N3 Cu1 N2 C7 . . . . -19.4(3) ?
O1 Cu1 N2 C7 . . . . -115.7(3) ?
N1 Cu1 N2 C6 . . . . 25.3(3) ?
N3 Cu1 N2 C6 . . . . -139.8(3) ?
O1 Cu1 N2 C6 . . . . 123.9(3) ?
N1 Cu1 N2 C13 . . . . -91.9(4) ?
N3 Cu1 N2 C13 . . . . 103.0(4) ?
O1 Cu1 N2 C13 . . . . 6.6(4) ?
N1 Cu1 N3 C12 . . . . 134.6(6) ?
N4 Cu1 N3 C12 . . . . 10.0(5) ?
N2 Cu1 N3 C12 . . . . -171.7(5) ?
O1 Cu1 N3 C12 . . . . -76.3(5) ?
N1 Cu1 N3 C8 . . . . -40.2(7) ?
N4 Cu1 N3 C8 . . . . -164.8(4) ?
N2 Cu1 N3 C8 . . . . 13.5(4) ?
O1 Cu1 N3 C8 . . . . 108.9(4) ?
N1 Cu1 N4 C16 . . . . 102.7(16) ?
N3 Cu1 N4 C16 . . . . -92.5(16) ?
N1 Cu1 O1 C15 . . . . 94.4(6) ?
N3 Cu1 O1 C15 . . . . -76.1(6) ?
N4 Cu1 O1 C15 . . . . -170.7(6) ?
N2 Cu1 O1 C15 . . . . 9.4(6) ?
Cu1 N1 C1 C2 . . . . 179.7(4) ?
Cu1 N1 C5 C4 . . . . 179.2(4) ?
C1 N1 C5 C6 . . . . 175.0(5) ?
Cu1 N1 C5 C6 . . . . -4.3(6) ?
C3 C4 C5 C6 . . . . -174.2(5) ?
C7 N2 C6 C5 . . . . -151.1(4) ?
C13 N2 C6 C5 . . . . 86.9(5) ?
Cu1 N2 C6 C5 . . . . -33.2(5) ?
N1 C5 C6 N2 . . . . 25.8(6) ?
C4 C5 C6 N2 . . . . -157.7(5) ?
C6 N2 C7 C8 . . . . 139.1(4) ?
C13 N2 C7 C8 . . . . -100.9(5) ?
Cu1 N2 C7 C8 . . . . 21.9(5) ?
C12 N3 C8 C9 . . . . -2.4(8) ?
Cu1 N3 C8 C9 . . . . 172.8(4) ?
C12 N3 C8 C7 . . . . -179.2(5) ?
N2 C7 C8 N3 . . . . -12.6(7) ?
N2 C7 C8 C9 . . . . 170.7(5) ?
C7 C8 C9 C10 . . . . 178.1(5) ?
C9 C10 C11 C12 . . . . -2.7(9) ?
Cu1 N3 C12 C11 . . . . -173.7(4) ?
C7 N2 C13 C14 . . . . 69.5(6) ?
C6 N2 C13 C14 . . . . -168.0(5) ?
Cu1 N2 C13 C14 . . . . -51.2(6) ?
N2 C13 C14 C15 . . . . 91.7(7) ?
Cu1 O1 C15 C14 . . . . 15.4(9) ?
C13 C14 C15 O1 . . . . -63.0(8) ?
